data_7717934
loop_
_publ_author_name
'Kosaka, Wataru'
'Watanabe, Yudai'
'Kitayama, Taku'
'Itoh, Chisa'
'Miyasaka, Hitoshi'

_publ_section_title
;
 Introduction of substituents for tuning the redox properties of
 benzoate-bridged paddlewheel diruthenium(II,II) complexes: what does the
 OH group bring?
;
_journal_issue 5
_journal_name_full 'Dalton transactions (Cambridge, England : 2003)'
_journal_page_first 1838
_journal_page_last 1849
_journal_paper_doi 10.1039/d4dt03020f
_journal_volume 54
_journal_year 2025
_chemical_formula_moiety 'C42 H36 F12 O12 Ru2'
_chemical_formula_sum 'C42 H36 F12 O12 Ru2'
_chemical_formula_weight 1162.85
_space_group_crystal_system monoclinic
_space_group_IT_number 14
_space_group_name_Hall '-P 2yn'
_space_group_name_H-M_alt 'P 1 21/n 1'
_atom_sites_solution_hydrogens geom
_atom_sites_solution_primary dual
_audit_creation_date 2024-11-26
_audit_creation_method
;
Olex2 1.5
(compiled 2023.08.24 svn.re1ec1418 for OlexSys, GUI svn.r6817)
;
_audit_update_record
;
2024-12-03 deposited with the CCDC.	2024-12-11 downloaded from the CCDC.
;
_cell_angle_alpha 90
_cell_angle_beta 107.557(5)
_cell_angle_gamma 90
_cell_formula_units_Z 2
_cell_length_a 11.0636(5)
_cell_length_b 14.1368(5)
_cell_length_c 14.7467(7)
_cell_measurement_reflns_used 11570
_cell_measurement_temperature 102
_cell_measurement_theta_max 30.9180
_cell_measurement_theta_min 2.0310
_cell_volume 2199.00(17)
_computing_cell_refinement 'CrysAlisPro 1.171.41.89a (Rigaku OD, 2020)'
_computing_data_collection 'CrysAlisPro 1.171.41.89a (Rigaku OD, 2020)'
_computing_data_reduction 'CrysAlisPro 1.171.41.89a (Rigaku OD, 2020)'
_computing_molecular_graphics 'Olex2 1.5 (Dolomanov et al., 2009)'
_computing_publication_material 'Olex2 1.5 (Dolomanov et al., 2009)'
_computing_structure_refinement 'SHELXL 2018/3 (Sheldrick, 2015)'
_computing_structure_solution 'SHELXT 2018/2 (Sheldrick, 2018)'
_diffrn_ambient_temperature 102
_diffrn_detector 'Rigaku HyPix-6000 area detector'
_diffrn_detector_area_resol_mean 10.0
_diffrn_detector_type 'HPC area detector'
_diffrn_measured_fraction_theta_full 1.000
_diffrn_measured_fraction_theta_max 0.788
_diffrn_measurement_details
;
List of Runs (angles in degrees, time in seconds):

  # Type    Start    End  Width  t~exp~   \w     \q     \k     \f   Frames
#--------------------------------------------------------------------------
  1  \w     10.00  35.00   0.50    2.35    --    4.09 -99.00 -60.00   50
  2  \w    -20.00   7.00   0.50    2.35    --    4.09 -38.00 -60.00   54
  3  \w    -68.00 -27.00   0.50    2.35    --    4.09 -38.00 -60.00   82
  4  \w    -76.00  18.00   0.50    2.35    --   -3.78 -77.00-150.00  188
;
_diffrn_measurement_device 'four-circle diffractometer'
_diffrn_measurement_device_type 'Rigaku XtaLAB Synergy-Custom'
_diffrn_measurement_method '\w scans'
_diffrn_orient_matrix_type 'CrysAlisPro convention (1999,Acta A55,543-557)'
_diffrn_orient_matrix_UB_11 0.0425672000
_diffrn_orient_matrix_UB_12 -0.0361462000
_diffrn_orient_matrix_UB_13 -0.0040321000
_diffrn_orient_matrix_UB_21 -0.0464505000
_diffrn_orient_matrix_UB_22 -0.0347090000
_diffrn_orient_matrix_UB_23 -0.0004569000
_diffrn_orient_matrix_UB_31 -0.0233283000
_diffrn_orient_matrix_UB_32 0.0031891000
_diffrn_orient_matrix_UB_33 -0.0502824000
_diffrn_radiation_monochromator 'multi-layer mirror optics'
_diffrn_radiation_probe x-ray
_diffrn_radiation_type 'Mo K\a'
_diffrn_radiation_wavelength 0.71073
_diffrn_reflns_av_R_equivalents 0.0229
_diffrn_reflns_av_unetI/netI 0.0273
_diffrn_reflns_Laue_measured_fraction_full 1.000
_diffrn_reflns_Laue_measured_fraction_max 0.788
_diffrn_reflns_limit_h_max 15
_diffrn_reflns_limit_h_min -14
_diffrn_reflns_limit_k_max 18
_diffrn_reflns_limit_k_min -20
_diffrn_reflns_limit_l_max 20
_diffrn_reflns_limit_l_min -19
_diffrn_reflns_number 14879
_diffrn_reflns_point_group_measured_fraction_full 1.000
_diffrn_reflns_point_group_measured_fraction_max 0.788
_diffrn_reflns_theta_full 25.242
_diffrn_reflns_theta_max 31.079
_diffrn_reflns_theta_min 2.034
_diffrn_source 'rotating anode X-ray generator'
_diffrn_source_type micromax007
_exptl_absorpt_coefficient_mu 0.800
_exptl_absorpt_correction_T_max 1.00000
_exptl_absorpt_correction_T_min 0.41031
_exptl_absorpt_correction_type multi-scan
_exptl_absorpt_process_details
;
CrysAlisPro 1.171.41.89a (Rigaku Oxford Diffraction, 2020)
Empirical absorption correction using spherical harmonics,
implemented in SCALE3 ABSPACK scaling algorithm.
;
_exptl_crystal_colour 'dark orange'
_exptl_crystal_colour_modifier dark
_exptl_crystal_colour_primary orange
_exptl_crystal_density_diffrn 1.756
_exptl_crystal_description block
_exptl_crystal_F_000 1160
_exptl_crystal_size_max 0.271
_exptl_crystal_size_mid 0.245
_exptl_crystal_size_min 0.07
_refine_diff_density_max 1.029
_refine_diff_density_min -0.767
_refine_diff_density_rms 0.087
_refine_ls_extinction_method none
_refine_ls_goodness_of_fit_ref 1.094
_refine_ls_hydrogen_treatment constr
_refine_ls_matrix_type full
_refine_ls_number_parameters 337
_refine_ls_number_reflns 5570
_refine_ls_number_restraints 21
_refine_ls_restrained_S_all 1.102
_refine_ls_R_factor_all 0.0384
_refine_ls_R_factor_gt 0.0338
_refine_ls_shift/su_max 0.002
_refine_ls_shift/su_mean 0.000
_refine_ls_structure_factor_coef Fsqd
_refine_ls_weighting_details 'w=1/[\s^2^(Fo^2^)+(0.0296P)^2^+3.8944P] where P=(Fo^2^+2Fc^2^)/3'
_refine_ls_weighting_scheme calc
_refine_ls_wR_factor_gt 0.0804
_refine_ls_wR_factor_ref 0.0823
_reflns_Friedel_coverage 0.000
_reflns_number_gt 5053
_reflns_number_total 5570
_reflns_threshold_expression 'I > 2\s(I)'
_cod_data_source_file d4dt03020f2.cif
_cod_data_source_block tk249_hete-ru2(2-oh-4-me)_auto
_cod_database_code 7717934
_shelx_shelxl_version_number 2018/3
_chemical_oxdiff_formula 'Ru C H O F'
_chemical_oxdiff_usercomment ' orange hexagonal prism'
_shelx_space_group_comment
;
The symmetry employed for this shelxl refinement is uniquely defined
by the following loop, which should always be used as a source of
symmetry information in preference to the above space-group names.
They are only intended as comments.
;
_shelx_estimated_absorpt_t_max 0.946
_shelx_estimated_absorpt_t_min 0.812
_reflns_odcompleteness_completeness 99.94
_reflns_odcompleteness_iscentric 1
_reflns_odcompleteness_theta 26.32
_olex2_refinement_description
;
1. Fixed Uiso
 At 1.2 times of:
  All C(H) groups, All C(H,H) groups
 At 1.5 times of:
  All C(H,H,H) groups, All O(H) groups
2. Restrained distances
 F1-C4 \\sim F1A-C4
 with sigma of 0.02
 F2-C4 \\sim F2A-C4
 with sigma of 0.02
 F3-C4 \\sim F3A-C4
 with sigma of 0.02
3. Rigid bond restraints
 F1, F1A, F2, F2A, F3, F3A
 with sigma for 1-2 distances of 0.01 and sigma for 1-3 distances of 0.01
4. Uiso/Uaniso restraints and constraints
F1 \\sim F1A: within 1.7A with sigma of 0.01 and sigma for terminal atoms of
0.02 within 1.7A
F2 \\sim F2A: within 1.7A with sigma of 0.01 and sigma for terminal atoms of
0.02 within 1.7A
F3 \\sim F3A: within 1.7A with sigma of 0.005 and sigma for terminal atoms of
0.01 within 1.7A
5. Others
 Sof(F1A)=Sof(F2A)=Sof(F3A)=1-FVAR(1)
 Sof(F1)=Sof(F2)=Sof(F3)=FVAR(1)
6.a Secondary CH2 refined with riding coordinates:
 C18(H18A,H18B), C19(H19A,H19B), C20(H20A,H20B), C21(H21A,H21B)
6.b Aromatic/amide H refined with riding coordinates:
 C5(H5), C6(H6), C7(H7), C13(H13), C16(H16), C17(H17)
6.c Idealised Me refined as rotating group:
 C15(H15A,H15B,H15C)
6.d Idealised tetrahedral OH refined as rotating group:
 O5A(H5A)
;
_olex2_submission_special_instructions 'No special instructions were received'
_oxdiff_exptl_absorpt_empirical_details
;
Empirical correction (ABSPACK) includes:
- Absorption correction using spherical harmonics
- Frame scaling
;
_oxdiff_exptl_absorpt_empirical_full_max 2.771
_oxdiff_exptl_absorpt_empirical_full_min 0.551

loop_
_space_group_symop_operation_xyz
'x, y, z'
'-x+1/2, y+1/2, -z+1/2'
'-x, -y, -z'
'x-1/2, -y-1/2, z-1/2'

loop_
_atom_site_label
_atom_site_type_symbol
_atom_site_fract_x
_atom_site_fract_y
_atom_site_fract_z
_atom_site_U_iso_or_equiv
_atom_site_adp_type
_atom_site_occupancy
_atom_site_site_symmetry_order
_atom_site_calc_flag
_atom_site_refinement_flags_posn
_atom_site_refinement_flags_adp
_atom_site_refinement_flags_occupancy
_atom_site_disorder_assembly
_atom_site_disorder_group
Ru1 Ru 0.96378(2) 0.57416(2) 0.50528(2) 0.01411(6) Uani 1 1 d . . . . .
F1 F 0.4989(14) 0.3753(19) 0.2342(10) 0.056(3) Uani 0.50(2) 1 d D U P A 1
F1A F 0.4902(17) 0.391(2) 0.2313(12) 0.073(5) Uani 0.50(2) 1 d D U P A 2
F2 F 0.6927(10) 0.4090(10) 0.3051(13) 0.055(3) Uani 0.50(2) 1 d D U P A 1
F2A F 0.6824(12) 0.3763(15) 0.3014(14) 0.082(5) Uani 0.50(2) 1 d D U P A 2
F3 F 0.5371(18) 0.5093(7) 0.2947(9) 0.077(3) Uani 0.50(2) 1 d D U P A 1
F3A F 0.6033(19) 0.5081(8) 0.3059(7) 0.085(3) Uani 0.50(2) 1 d D U P A 2
F4 F 0.6764(2) 0.3370(2) 0.73384(14) 0.0687(8) Uani 1 1 d . . . . .
F5 F 0.7797(3) 0.4412(2) 0.68203(15) 0.0760(9) Uani 1 1 d . . . . .
F6 F 0.8140(2) 0.2974(2) 0.66849(16) 0.0772(9) Uani 1 1 d . . . . .
O1 O 0.78828(15) 0.51887(12) 0.49822(12) 0.0190(3) Uani 1 1 d . . . . .
O2 O 0.86072(16) 0.37144(12) 0.49052(12) 0.0188(3) Uani 1 1 d . . . . .
O3 O 1.02189(16) 0.56033(11) 0.65177(11) 0.0170(3) Uani 1 1 d . . . . .
O4 O 1.09239(16) 0.41350(11) 0.63991(11) 0.0184(3) Uani 1 1 d . . . . .
O5A O 1.0490(2) 0.63179(15) 0.81718(14) 0.0342(5) Uani 1 1 d . . . . .
H5A H 1.029815 0.631294 0.757556 0.051 Uiso 1 1 calc R U . . .
O6 O 0.90220(16) 0.72890(11) 0.51997(12) 0.0184(3) Uani 1 1 d . . . . .
C1 C 0.7758(2) 0.43024(17) 0.49236(16) 0.0179(4) Uani 1 1 d . . . . .
C2 C 0.6466(2) 0.39056(17) 0.48670(18) 0.0203(5) Uani 1 1 d . . . . .
C3 C 0.5520(3) 0.3848(2) 0.3994(2) 0.0268(5) Uani 1 1 d . . . . .
C4 C 0.5755(3) 0.4176(3) 0.3097(2) 0.0395(7) Uani 1 1 d D . . . .
C5 C 0.4319(3) 0.3493(2) 0.3934(2) 0.0346(6) Uani 1 1 d . . . . .
H5 H 0.367918 0.346408 0.333699 0.041 Uiso 1 1 calc R U . . .
C6 C 0.4066(3) 0.3184(2) 0.4744(3) 0.0372(7) Uani 1 1 d . . . . .
H6 H 0.324945 0.294555 0.470528 0.045 Uiso 1 1 calc R U . . .
C7 C 0.5000(3) 0.3222(2) 0.5613(2) 0.0356(7) Uani 1 1 d . . . . .
H7 H 0.482602 0.300006 0.616897 0.043 Uiso 1 1 calc R U . . .
C8 C 0.6189(3) 0.3583(2) 0.5676(2) 0.0276(6) Uani 1 1 d . . . . .
C9 C 0.7202(3) 0.3604(3) 0.6635(2) 0.0424(8) Uani 1 1 d . . . . .
C10 C 1.0730(2) 0.48223(17) 0.68859(16) 0.0170(4) Uani 1 1 d . . . . .
C11 C 1.1087(2) 0.47194(18) 0.79287(16) 0.0187(5) Uani 1 1 d . . . . .
C12 C 1.0933(2) 0.54587(19) 0.85150(17) 0.0218(5) Uani 1 1 d . . . . .
C13 C 1.1240(3) 0.5320(2) 0.94935(18) 0.0274(6) Uani 1 1 d . . . . .
H13 H 1.112917 0.582444 0.988667 0.033 Uiso 1 1 calc R U . . .
C14 C 1.1705(3) 0.4461(2) 0.99042(18) 0.0283(6) Uani 1 1 d . . . . .
C15 C 1.2018(3) 0.4317(3) 1.09630(19) 0.0391(7) Uani 1 1 d . . . . .
H15A H 1.290926 0.413025 1.122411 0.059 Uiso 1 1 calc R U . . .
H15B H 1.147547 0.381856 1.109092 0.059 Uiso 1 1 calc R U . . .
H15C H 1.187408 0.490754 1.126217 0.059 Uiso 1 1 calc R U . . .
C16 C 1.1880(3) 0.3728(2) 0.93225(19) 0.0298(6) Uani 1 1 d . . . . .
H16 H 1.221001 0.313860 0.959639 0.036 Uiso 1 1 calc R U . . .
C17 C 1.1577(3) 0.3855(2) 0.83543(19) 0.0266(5) Uani 1 1 d . . . . .
H17 H 1.170147 0.334930 0.796717 0.032 Uiso 1 1 calc R U . . .
C18 C 0.9767(3) 0.77933(19) 0.60447(18) 0.0266(5) Uani 1 1 d . . . . .
H18A H 1.067884 0.763957 0.618918 0.032 Uiso 1 1 calc R U . . .
H18B H 0.948687 0.762532 0.660129 0.032 Uiso 1 1 calc R U . . .
C19 C 0.9535(3) 0.8828(2) 0.5804(2) 0.0338(6) Uani 1 1 d . . . . .
H19A H 1.024730 0.922287 0.618343 0.041 Uiso 1 1 calc R U . . .
H19B H 0.873813 0.904745 0.590925 0.041 Uiso 1 1 calc R U . . .
C20 C 0.9441(3) 0.88457(19) 0.4754(2) 0.0295(6) Uani 1 1 d . . . . .
H20A H 0.892570 0.938834 0.442752 0.035 Uiso 1 1 calc R U . . .
H20B H 1.029216 0.888225 0.466514 0.035 Uiso 1 1 calc R U . . .
C21 C 0.8800(3) 0.79157(19) 0.43879(19) 0.0309(6) Uani 1 1 d . . . . .
H21A H 0.787925 0.801251 0.408898 0.037 Uiso 1 1 calc R U . . .
H21B H 0.916094 0.764221 0.390798 0.037 Uiso 1 1 calc R U . . .

loop_
_atom_site_aniso_label
_atom_site_aniso_U_11
_atom_site_aniso_U_22
_atom_site_aniso_U_33
_atom_site_aniso_U_23
_atom_site_aniso_U_13
_atom_site_aniso_U_12
Ru1 0.01783(10) 0.01058(9) 0.01273(9) -0.00155(6) 0.00280(7) 0.00056(7)
F1 0.033(4) 0.108(8) 0.026(5) -0.029(6) 0.008(4) -0.020(4)
F1A 0.043(5) 0.134(12) 0.029(5) 0.005(5) -0.010(4) -0.021(6)
F2 0.027(3) 0.113(6) 0.021(3) 0.015(4) 0.001(2) -0.030(3)
F2A 0.031(3) 0.186(13) 0.031(4) 0.027(8) 0.011(3) -0.019(6)
F3 0.142(8) 0.053(4) 0.050(4) 0.028(3) 0.052(6) 0.027(5)
F3A 0.143(9) 0.071(4) 0.037(3) 0.011(3) 0.020(5) -0.052(5)
F4 0.0704(15) 0.110(2) 0.0318(10) 0.0129(12) 0.0251(10) -0.0273(15)
F5 0.103(2) 0.0823(18) 0.0294(10) 0.0020(11) 0.0002(12) -0.0555(16)
F6 0.0549(14) 0.131(3) 0.0393(12) 0.0157(15) 0.0038(10) 0.0187(16)
O1 0.0198(8) 0.0139(8) 0.0227(8) -0.0017(7) 0.0057(7) -0.0005(6)
O2 0.0216(8) 0.0128(7) 0.0225(8) -0.0027(6) 0.0073(7) -0.0019(6)
O3 0.0228(8) 0.0136(8) 0.0134(7) -0.0016(6) 0.0035(6) 0.0012(6)
O4 0.0251(8) 0.0138(8) 0.0140(7) -0.0013(6) 0.0024(6) 0.0011(7)
O5A 0.0532(13) 0.0278(10) 0.0207(9) -0.0042(8) 0.0099(9) 0.0070(10)
O6 0.0245(8) 0.0097(7) 0.0218(8) -0.0004(6) 0.0084(7) 0.0007(6)
C1 0.0211(11) 0.0180(11) 0.0141(10) -0.0003(9) 0.0045(8) -0.0014(9)
C2 0.0223(11) 0.0157(11) 0.0249(12) -0.0020(9) 0.0098(10) -0.0020(9)
C3 0.0248(12) 0.0258(13) 0.0275(13) 0.0000(11) 0.0046(10) -0.0018(11)
C4 0.0389(16) 0.050(2) 0.0226(14) 0.0015(13) -0.0008(12) -0.0093(15)
C5 0.0237(13) 0.0341(16) 0.0425(17) -0.0016(13) 0.0050(12) -0.0046(12)
C6 0.0254(13) 0.0310(15) 0.058(2) -0.0023(14) 0.0169(14) -0.0063(12)
C7 0.0398(16) 0.0317(15) 0.0438(17) -0.0011(13) 0.0257(14) -0.0075(13)
C8 0.0338(14) 0.0250(13) 0.0268(13) 0.0000(11) 0.0133(11) -0.0047(11)
C9 0.054(2) 0.050(2) 0.0252(14) 0.0058(14) 0.0147(14) -0.0177(17)
C10 0.0183(10) 0.0170(11) 0.0141(10) -0.0009(8) 0.0026(8) -0.0030(9)
C11 0.0213(11) 0.0199(11) 0.0134(10) 0.0001(9) 0.0028(9) -0.0015(9)
C12 0.0251(12) 0.0227(12) 0.0170(11) -0.0017(9) 0.0052(9) -0.0015(10)
C13 0.0293(13) 0.0346(15) 0.0181(12) -0.0039(11) 0.0068(10) -0.0030(11)
C14 0.0234(12) 0.0418(16) 0.0176(12) 0.0047(11) 0.0031(10) -0.0079(11)
C15 0.0391(16) 0.059(2) 0.0167(12) 0.0064(13) 0.0043(11) -0.0064(15)
C16 0.0323(14) 0.0290(14) 0.0239(13) 0.0092(11) 0.0020(11) -0.0020(12)
C17 0.0309(13) 0.0239(13) 0.0211(12) 0.0016(10) 0.0019(10) -0.0008(11)
C18 0.0415(15) 0.0185(12) 0.0193(12) -0.0031(10) 0.0087(11) 0.0000(11)
C19 0.0559(19) 0.0177(13) 0.0273(14) -0.0029(11) 0.0121(13) -0.0031(13)
C20 0.0424(16) 0.0184(12) 0.0288(13) 0.0012(11) 0.0125(12) -0.0041(11)
C21 0.0505(17) 0.0160(12) 0.0217(12) 0.0021(10) 0.0039(12) 0.0027(12)

loop_
_atom_type_symbol
_atom_type_description
_atom_type_scat_dispersion_real
_atom_type_scat_dispersion_imag
_atom_type_scat_source
C C 0.0033 0.0016 'International Tables Vol C Tables 4.2.6.8 and 6.1.1.4'
H H 0.0000 0.0000 'International Tables Vol C Tables 4.2.6.8 and 6.1.1.4'
F F 0.0171 0.0103 'International Tables Vol C Tables 4.2.6.8 and 6.1.1.4'
O O 0.0106 0.0060 'International Tables Vol C Tables 4.2.6.8 and 6.1.1.4'
Ru Ru -1.2594 0.8363 'International Tables Vol C Tables 4.2.6.8 and 6.1.1.4'

loop_
_geom_angle_atom_site_label_1
_geom_angle_atom_site_label_2
_geom_angle_atom_site_label_3
_geom_angle
_geom_angle_site_symmetry_1
_geom_angle_site_symmetry_3
_geom_angle_publ_flag
Ru1 Ru1 O6 176.55(4) 3_766 . ?
O1 Ru1 Ru1 89.60(5) . 3_766 ?
O1 Ru1 O2 178.79(7) . 3_766 ?
O1 Ru1 O3 90.47(7) . . ?
O1 Ru1 O6 93.64(6) . . ?
O2 Ru1 Ru1 89.87(5) 3_766 3_766 ?
O2 Ru1 O6 86.91(6) 3_766 . ?
O3 Ru1 Ru1 88.82(5) . 3_766 ?
O3 Ru1 O2 90.61(7) . 3_766 ?
O3 Ru1 O6 89.95(6) . . ?
O4 Ru1 Ru1 90.51(5) 3_766 3_766 ?
O4 Ru1 O1 89.73(7) 3_766 . ?
O4 Ru1 O2 89.18(7) 3_766 3_766 ?
O4 Ru1 O3 179.30(7) 3_766 . ?
O4 Ru1 O6 90.70(6) 3_766 . ?
C1 O1 Ru1 117.46(15) . . ?
C1 O2 Ru1 116.89(15) . 3_766 ?
C10 O3 Ru1 118.77(14) . . ?
C10 O4 Ru1 118.55(15) . 3_766 ?
C12 O5A H5A 109.5 . . ?
C18 O6 Ru1 115.78(14) . . ?
C21 O6 Ru1 118.71(15) . . ?
C21 O6 C18 108.57(19) . . ?
O1 C1 O2 126.2(2) . . ?
O1 C1 C2 117.0(2) . . ?
O2 C1 C2 116.9(2) . . ?
C3 C2 C1 120.4(2) . . ?
C8 C2 C1 121.4(2) . . ?
C8 C2 C3 118.3(2) . . ?
C2 C3 C4 121.0(2) . . ?
C2 C3 C5 120.9(3) . . ?
C5 C3 C4 118.1(3) . . ?
F1 C4 F2 107.7(11) . . ?
F1 C4 F3 101.8(14) . . ?
F1 C4 C3 111.5(10) . . ?
F1A C4 F2A 102.3(13) . . ?
F1A C4 F3A 110.8(15) . . ?
F1A C4 C3 114.9(12) . . ?
F2 C4 F3 110.0(8) . . ?
F2 C4 C3 116.8(8) . . ?
F2A C4 C3 109.6(9) . . ?
F3 C4 C3 108.0(5) . . ?
F3A C4 F2A 101.1(7) . . ?
F3A C4 C3 116.2(6) . . ?
C3 C5 H5 120.1 . . ?
C6 C5 C3 119.8(3) . . ?
C6 C5 H5 120.1 . . ?
C5 C6 H6 120.0 . . ?
C5 C6 C7 120.1(3) . . ?
C7 C6 H6 120.0 . . ?
C6 C7 H7 119.9 . . ?
C6 C7 C8 120.3(3) . . ?
C8 C7 H7 119.9 . . ?
C2 C8 C9 120.0(2) . . ?
C7 C8 C2 120.7(3) . . ?
C7 C8 C9 119.3(3) . . ?
F4 C9 F6 104.5(3) . . ?
F4 C9 C8 112.7(3) . . ?
F5 C9 F4 109.8(3) . . ?
F5 C9 F6 103.6(3) . . ?
F5 C9 C8 113.4(3) . . ?
F6 C9 C8 112.2(3) . . ?
O3 C10 C11 118.1(2) . . ?
O4 C10 O3 123.3(2) . . ?
O4 C10 C11 118.6(2) . . ?
C12 C11 C10 121.8(2) . . ?
C12 C11 C17 118.4(2) . . ?
C17 C11 C10 119.8(2) . . ?
O5A C12 C11 122.6(2) . . ?
O5A C12 C13 117.5(2) . . ?
C13 C12 C11 119.9(2) . . ?
C12 C13 H13 119.4 . . ?
C14 C13 C12 121.2(3) . . ?
C14 C13 H13 119.4 . . ?
C13 C14 C15 120.7(3) . . ?
C13 C14 C16 119.0(2) . . ?
C16 C14 C15 120.4(3) . . ?
C14 C15 H15A 109.5 . . ?
C14 C15 H15B 109.5 . . ?
C14 C15 H15C 109.5 . . ?
H15A C15 H15B 109.5 . . ?
H15A C15 H15C 109.5 . . ?
H15B C15 H15C 109.5 . . ?
C14 C16 H16 119.8 . . ?
C17 C16 C14 120.4(3) . . ?
C17 C16 H16 119.8 . . ?
C11 C17 H17 119.5 . . ?
C16 C17 C11 121.1(3) . . ?
C16 C17 H17 119.5 . . ?
O6 C18 H18A 110.7 . . ?
O6 C18 H18B 110.7 . . ?
O6 C18 C19 105.1(2) . . ?
H18A C18 H18B 108.8 . . ?
C19 C18 H18A 110.7 . . ?
C19 C18 H18B 110.7 . . ?
C18 C19 H19A 111.3 . . ?
C18 C19 H19B 111.3 . . ?
C18 C19 C20 102.1(2) . . ?
H19A C19 H19B 109.2 . . ?
C20 C19 H19A 111.3 . . ?
C20 C19 H19B 111.3 . . ?
C19 C20 H20A 111.1 . . ?
C19 C20 H20B 111.1 . . ?
H20A C20 H20B 109.1 . . ?
C21 C20 C19 103.3(2) . . ?
C21 C20 H20A 111.1 . . ?
C21 C20 H20B 111.1 . . ?
O6 C21 C20 107.0(2) . . ?
O6 C21 H21A 110.3 . . ?
O6 C21 H21B 110.3 . . ?
C20 C21 H21A 110.3 . . ?
C20 C21 H21B 110.3 . . ?
H21A C21 H21B 108.6 . . ?

loop_
_geom_bond_atom_site_label_1
_geom_bond_atom_site_label_2
_geom_bond_distance
_geom_bond_site_symmetry_2
_geom_bond_publ_flag
Ru1 Ru1 2.2667(4) 3_766 ?
Ru1 O1 2.0664(17) . ?
Ru1 O2 2.0719(17) 3_766 ?
Ru1 O3 2.0689(16) . ?
Ru1 O4 2.0490(16) 3_766 ?
Ru1 O6 2.3207(16) . ?
F1 C4 1.321(10) . ?
F1A C4 1.308(11) . ?
F2 C4 1.325(10) . ?
F2A C4 1.357(12) . ?
F3 C4 1.362(8) . ?
F3A C4 1.322(9) . ?
F4 C9 1.314(3) . ?
F5 C9 1.306(4) . ?
F6 C9 1.353(5) . ?
O1 C1 1.261(3) . ?
O2 C1 1.261(3) . ?
O3 C10 1.284(3) . ?
O4 C10 1.264(3) . ?
O5A H5A 0.8400 . ?
O5A C12 1.350(3) . ?
O6 C18 1.456(3) . ?
O6 C21 1.450(3) . ?
C1 C2 1.515(3) . ?
C2 C3 1.395(4) . ?
C2 C8 1.395(3) . ?
C3 C4 1.496(4) . ?
C3 C5 1.398(4) . ?
C5 H5 0.9500 . ?
C5 C6 1.376(5) . ?
C6 H6 0.9500 . ?
C6 C7 1.384(5) . ?
C7 H7 0.9500 . ?
C7 C8 1.388(4) . ?
C8 C9 1.516(4) . ?
C10 C11 1.475(3) . ?
C11 C12 1.399(3) . ?
C11 C17 1.406(4) . ?
C12 C13 1.393(3) . ?
C13 H13 0.9500 . ?
C13 C14 1.385(4) . ?
C14 C15 1.508(4) . ?
C14 C16 1.395(4) . ?
C15 H15A 0.9800 . ?
C15 H15B 0.9800 . ?
C15 H15C 0.9800 . ?
C16 H16 0.9500 . ?
C16 C17 1.376(4) . ?
C17 H17 0.9500 . ?
C18 H18A 0.9900 . ?
C18 H18B 0.9900 . ?
C18 C19 1.508(4) . ?
C19 H19A 0.9900 . ?
C19 H19B 0.9900 . ?
C19 C20 1.521(4) . ?
C20 H20A 0.9900 . ?
C20 H20B 0.9900 . ?
C20 C21 1.514(4) . ?
C21 H21A 0.9900 . ?
C21 H21B 0.9900 . ?

loop_
_geom_torsion_atom_site_label_1
_geom_torsion_atom_site_label_2
_geom_torsion_atom_site_label_3
_geom_torsion_atom_site_label_4
_geom_torsion
_geom_torsion_site_symmetry_1
_geom_torsion_site_symmetry_2
_geom_torsion_site_symmetry_3
_geom_torsion_site_symmetry_4
_geom_torsion_publ_flag
Ru1 O1 C1 O2 0.1(3) . . . . ?
Ru1 O1 C1 C2 -179.68(15) . . . . ?
Ru1 O2 C1 O1 -1.3(3) 3_766 . . . ?
Ru1 O2 C1 C2 178.45(15) 3_766 . . . ?
Ru1 O3 C10 O4 1.6(3) . . . . ?
Ru1 O3 C10 C11 -177.33(15) . . . . ?
Ru1 O4 C10 O3 -1.4(3) 3_766 . . . ?
Ru1 O4 C10 C11 177.57(15) 3_766 . . . ?
Ru1 O6 C18 C19 159.16(18) . . . . ?
Ru1 O6 C21 C20 -134.93(19) . . . . ?
O1 C1 C2 C3 84.6(3) . . . . ?
O1 C1 C2 C8 -95.9(3) . . . . ?
O2 C1 C2 C3 -95.2(3) . . . . ?
O2 C1 C2 C8 84.3(3) . . . . ?
O3 C10 C11 C12 -2.8(3) . . . . ?
O3 C10 C11 C17 176.1(2) . . . . ?
O4 C10 C11 C12 178.2(2) . . . . ?
O4 C10 C11 C17 -2.9(3) . . . . ?
O5A C12 C13 C14 -179.8(2) . . . . ?
O6 C18 C19 C20 -35.9(3) . . . . ?
C1 C2 C3 C4 -0.1(4) . . . . ?
C1 C2 C3 C5 -179.3(3) . . . . ?
C1 C2 C8 C7 179.9(3) . . . . ?
C1 C2 C8 C9 -1.4(4) . . . . ?
C2 C3 C4 F1 155.8(12) . . . . ?
C2 C3 C4 F1A 166.5(14) . . . . ?
C2 C3 C4 F2 31.3(9) . . . . ?
C2 C3 C4 F2A 52.1(10) . . . . ?
C2 C3 C4 F3 -93.2(9) . . . . ?
C2 C3 C4 F3A -61.7(11) . . . . ?
C2 C3 C5 C6 -0.8(5) . . . . ?
C2 C8 C9 F4 173.5(3) . . . . ?
C2 C8 C9 F5 48.0(4) . . . . ?
C2 C8 C9 F6 -68.9(4) . . . . ?
C3 C2 C8 C7 -0.5(4) . . . . ?
C3 C2 C8 C9 178.1(3) . . . . ?
C3 C5 C6 C7 -0.3(5) . . . . ?
C4 C3 C5 C6 180.0(3) . . . . ?
C5 C3 C4 F1 -25.0(12) . . . . ?
C5 C3 C4 F1A -14.2(15) . . . . ?
C5 C3 C4 F2 -149.4(8) . . . . ?
C5 C3 C4 F2A -128.7(10) . . . . ?
C5 C3 C4 F3 86.0(9) . . . . ?
C5 C3 C4 F3A 117.6(10) . . . . ?
C5 C6 C7 C8 0.9(5) . . . . ?
C6 C7 C8 C2 -0.5(5) . . . . ?
C6 C7 C8 C9 -179.2(3) . . . . ?
C7 C8 C9 F4 -7.8(5) . . . . ?
C7 C8 C9 F5 -133.3(3) . . . . ?
C7 C8 C9 F6 109.8(3) . . . . ?
C8 C2 C3 C4 -179.6(3) . . . . ?
C8 C2 C3 C5 1.2(4) . . . . ?
C10 C11 C12 O5A -2.2(4) . . . . ?
C10 C11 C12 C13 177.7(2) . . . . ?
C10 C11 C17 C16 -177.9(2) . . . . ?
C11 C12 C13 C14 0.3(4) . . . . ?
C12 C11 C17 C16 1.1(4) . . . . ?
C12 C13 C14 C15 -179.3(3) . . . . ?
C12 C13 C14 C16 0.8(4) . . . . ?
C13 C14 C16 C17 -1.0(4) . . . . ?
C14 C16 C17 C11 0.0(4) . . . . ?
C15 C14 C16 C17 179.1(3) . . . . ?
C17 C11 C12 O5A 178.9(2) . . . . ?
C17 C11 C12 C13 -1.3(4) . . . . ?
C18 O6 C21 C20 0.1(3) . . . . ?
C18 C19 C20 C21 35.2(3) . . . . ?
C19 C20 C21 O6 -22.4(3) . . . . ?
C21 O6 C18 C19 22.7(3) . . . . ?
